data_7228672
loop_
_publ_author_name
'Lightfoot, Philip'
'Tremayne, Maryjane'
'Glidewell, Christopher'
'Harris, Kenneth D. M.'
'Bruce, Peter G.'

_publ_section_title
;
 Investigation and rationalisation of hydrogen bonding patterns in
 sulfonylamino compounds and related materials: crystal structure
 determination of microcrystalline solids from powder X-ray diffraction
 data
;
_journal_name_full 'Journal of the Chemical Society, Perkin Transactions'
_journal_page_first 1626
_journal_page_last 1630
_journal_volume 2
_journal_year 1993
_chemical_formula_sum 'C7 H9 N O2 S'
_chemical_formula_weight 171.216
_space_group_IT_number 14
_symmetry_cell_setting monoclinic
_symmetry_Int_Tables_number 14
_symmetry_space_group_name_Hall '-P 2yn'
_symmetry_space_group_name_H-M 'P 1 21/n 1'
_cell_angle_alpha 90.
_cell_angle_beta 92.411(2)
_cell_angle_gamma 90.
_cell_formula_units_Z 4
_cell_length_a 7.7030(3)
_cell_length_b 16.4656(7)
_cell_length_c 6.5861(3)
_cell_volume 834.61(6)
_diffrn_ambient_temperature 293
_diffrn_radiation_probe x-ray
_diffrn_radiation_type CuK\a
_diffrn_radiation_wavelength 1.54056
_pd_proc_ls_prof_wR_factor 0.070
_refine_ls_number_reflns 371
_cod_data_source_file J-Chem-Soc-Perkin-Trans-1993-2-1625-1630-1.cif
_cod_data_source_block 1-p-CH3C6H4SO2NH2
_cod_original_sg_symbol_H-M 'P 21/n'
_cod_original_formula_sum 'H9 C7 N O2 S'
_cod_database_code 7228672

loop_
_symmetry_equiv_pos_site_id
_symmetry_equiv_pos_as_xyz
1 x,y,z
2 1/2-x,1/2+y,1/2-z
3 -x,-y,-z
4 1/2+x,1/2-y,1/2+z

loop_
_atom_site_label
_atom_site_type_symbol
_atom_site_thermal_displace_type
_atom_site_fract_x
_atom_site_fract_y
_atom_site_fract_z
_atom_site_occupancy
_atom_site_U_iso_or_equiv
_atom_site_calc_flag
_atom_site_refinement_flags
_atom_site_disorder_assembly
_atom_site_disorder_group
S S Uiso 0.3622(6) 0.2792(3) 0.7186(8) 1.000 0.051(2) . . . .
O1 O Uiso 0.433(2) 0.3038(5) 0.931(2) 1.000 0.083(4) . . . .
O2 O Uiso 0.452(2) 0.2239(6) 0.584(2) 1.000 0.083(4) . . . .
N N Uiso 0.185(2) 0.2247(8) 0.756(2) 1.000 0.083(4) . . . .
C1 C Uiso 0.317(2) 0.3780(10) 0.625(2) 1.000 0.012(2) . . . .
C2 C Uiso 0.319(2) 0.4570(10) 0.703(3) 1.000 0.012(2) . . . .
C3 C Uiso 0.280(2) 0.5310(10) 0.589(3) 1.000 0.012(2) . . . .
C4 C Uiso 0.217(2) 0.5120(10) 0.402(3) 1.000 0.012(2) . . . .
C5 C Uiso 0.207(2) 0.4410(10) 0.292(3) 1.000 0.012(2) . . . .
C6 C Uiso 0.251(2) 0.3676(8) 0.390(2) 1.000 0.012(2) . . . .
C7 C Uiso 0.167(2) 0.5925(8) 0.253(2) 1.000 0.012(2) . . . .

loop_
_geom_angle_atom_site_label_1
_geom_angle_atom_site_label_2
_geom_angle_atom_site_label_3
_geom_angle
_geom_angle_site_symmetry_1
_geom_angle_site_symmetry_2
_geom_angle_site_symmetry_3
_geom_angle_publ_flag
O1 S O2 123.9(8) . . . yes
O1 S N 105.7(7) . . . yes
O1 S C1 97.6(6) . . . yes
O2 S N 99.6(8) . . . yes
O2 S C1 116.9(7) . . . yes
N S C1 113.4(7) . . . yes
S C1 C2 136.8(12) . . . yes
S C1 C6 106.6(10) . . . yes
C2 C1 C6 116.6(13) . . . no
C1 C2 C3 126.2(17) . . . no
C2 C3 C4 109.7(15) . . . no
C3 C4 C5 133.8(17) . . . no
C3 C4 C7 114.6(14) . . . no
C5 C4 C7 110.8(15) . . . no
C4 C5 C6 118.8(17) . . . no
C1 C6 C5 114.1(13) . . . no

loop_
_geom_bond_atom_site_label_1
_geom_bond_atom_site_label_2
_geom_bond_distance
_geom_bond_site_symmetry_1
_geom_bond_site_symmetry_2
_geom_bond_publ_flag
S O1 1.534(14) . . yes
S O2 1.465(14) . . yes
S N 1.661(15) . . yes
S C1 1.769(17) . . yes
C1 C2 1.40(2) . . no
C1 C6 1.618(19) . . no
C2 C3 1.46(2) . . no
C3 C4 1.34(3) . . no
C4 C5 1.38(2) . . no
C4 C7 1.68(2) . . no
C5 C6 1.41(2) . . no

loop_
_geom_torsion_atom_site_label_1
_geom_torsion_atom_site_label_2
_geom_torsion_atom_site_label_3
_geom_torsion_atom_site_label_4
_geom_torsion
_geom_torsion_site_symmetry_1
_geom_torsion_site_symmetry_2
_geom_torsion_site_symmetry_3
_geom_torsion_site_symmetry_4
_geom_torsion_publ_flag
O1 S C1 C2 -6.5(19) . . . . no
O1 S C1 C6 176.1(10) . . . . no
O2 S C1 C2 -140.8(17) . . . . no
O2 S C1 C6 41.9(13) . . . . no
N S C1 C2 104.3(18) . . . . no
N S C1 C6 -73.1(11) . . . . no
S C1 C2 C3 177.9(13) . . . . no
C6 C1 C2 C3 -5(2) . . . . no
S C1 C6 C5 179.3(11) . . . . no
C2 C1 C6 C5 1(2) . . . . no
C1 C2 C3 C4 9(2) . . . . no
C2 C3 C4 C5 -11(3) . . . . no
C2 C3 C4 C7 -179.8(13) . . . . no
C3 C4 C5 C6 9(3) . . . . no
C7 C4 C5 C6 177.6(13) . . . . no
C4 C5 C6 C1 -2(2) . . . . no
